data_7207975
loop_
_publ_author_name
'Wang, Xiu-Li'
'Hou, Li-Li'
'Zhang, Ju-Wen'
'Zhang, Jin-Xia'
'Liu, Guo-Cheng'
'Yang, Song'

_publ_section_title
;
 Assembly and properties of coordination polymers modulated by substituted
 1,3-benzenedicarboxylates
;
_journal_issue 11
_journal_name_full CrystEngComm
_journal_page_first 3936
_journal_paper_doi 10.1039/c2ce06734j
_journal_volume 14
_journal_year 2012
_chemical_formula_moiety 'C26 H21 Cd N5 O6'
_chemical_formula_sum 'C26 H21 Cd N5 O6'
_chemical_formula_weight 611.88
_chemical_name_systematic ?
_space_group_IT_number 14
_symmetry_cell_setting monoclinic
_symmetry_space_group_name_Hall '-P 2ybc'
_symmetry_space_group_name_H-M 'P 1 21/c 1'
_atom_sites_solution_hydrogens geom
_atom_sites_solution_primary direct
_atom_sites_solution_secondary difmap
_audit_creation_method SHELXL-97
_cell_angle_alpha 90.00
_cell_angle_beta 111.794(17)
_cell_angle_gamma 90.00
_cell_formula_units_Z 4
_cell_length_a 9.960(4)
_cell_length_b 13.429(6)
_cell_length_c 19.779(7)
_cell_measurement_reflns_used 6416
_cell_measurement_temperature 296(2)
_cell_measurement_theta_max 28.1401
_cell_measurement_theta_min 2.2178
_cell_volume 2456.4(17)
_computing_cell_refinement 'Bruker SAINT'
_computing_data_collection 'Bruker APEX2'
_computing_data_reduction 'Bruker SAINT'
_computing_molecular_graphics 'Bruker SHELXTL'
_computing_publication_material 'Bruker SHELXTL'
_computing_structure_refinement 'SHELXL-97 (Sheldrick, 2008)'
_computing_structure_solution 'SHELXS-97 (Sheldrick, 2008)'
_diffrn_ambient_temperature 296(2)
_diffrn_measured_fraction_theta_full 0.897
_diffrn_measured_fraction_theta_max 0.897
_diffrn_measurement_device_type 'Bruker APEX-II CCD'
_diffrn_measurement_method '\f and \w scans'
_diffrn_radiation_monochromator graphite
_diffrn_radiation_source 'fine-focus sealed tube'
_diffrn_radiation_type MoK\a
_diffrn_radiation_wavelength 0.71073
_diffrn_reflns_av_R_equivalents 0.0189
_diffrn_reflns_av_sigmaI/netI 0.0331
_diffrn_reflns_limit_h_max 11
_diffrn_reflns_limit_h_min -11
_diffrn_reflns_limit_k_max 13
_diffrn_reflns_limit_k_min -15
_diffrn_reflns_limit_l_max 21
_diffrn_reflns_limit_l_min -23
_diffrn_reflns_number 7502
_diffrn_reflns_theta_full 25.00
_diffrn_reflns_theta_max 25.00
_diffrn_reflns_theta_min 1.88
_exptl_absorpt_coefficient_mu 0.942
_exptl_absorpt_correction_T_max 0.828
_exptl_absorpt_correction_T_min 0.805
_exptl_absorpt_correction_type empirical
_exptl_absorpt_process_details ' SADABS, Sheldrick, 1996'
_exptl_crystal_colour colourless
_exptl_crystal_density_diffrn 1.655
_exptl_crystal_density_method 'not measured'
_exptl_crystal_description block
_exptl_crystal_F_000 1232
_exptl_crystal_size_max 0.23
_exptl_crystal_size_mid 0.22
_exptl_crystal_size_min 0.20
_refine_diff_density_max 2.224
_refine_diff_density_min -1.578
_refine_diff_density_rms 0.198
_refine_ls_extinction_method none
_refine_ls_goodness_of_fit_ref 1.174
_refine_ls_hydrogen_treatment constr
_refine_ls_matrix_type full
_refine_ls_number_parameters 343
_refine_ls_number_reflns 3869
_refine_ls_number_restraints 0
_refine_ls_restrained_S_all 1.174
_refine_ls_R_factor_all 0.0647
_refine_ls_R_factor_gt 0.0469
_refine_ls_shift/su_max 0.001
_refine_ls_shift/su_mean 0.000
_refine_ls_structure_factor_coef Fsqd
_refine_ls_weighting_details 'calc w=1/[\s^2^(Fo^2^)+(0.1272P)^2^+3.2911P] where P=(Fo^2^+2Fc^2^)/3'
_refine_ls_weighting_scheme calc
_refine_ls_wR_factor_gt 0.1585
_refine_ls_wR_factor_ref 0.1856
_reflns_number_gt 3465
_reflns_number_total 3869
_reflns_threshold_expression >2sigma(I)
_cod_data_source_file c2ce06734j.txt
_cod_data_source_block hll-4
_cod_depositor_comments
;
The following automatic conversions were performed:

'_symmetry_cell_setting' value 'Monoclinic' changed to 'monoclinic'
according to /home/saulius/struct/CIF-dictionaries/cif_core.dic
dictionary named 'cif_core.dic' version 2.4.1 from 2010-06-29.

Automatic conversion script
Id: cif_fix_values 1715 2011-07-08 13:25:40Z adriana 
;
_cod_original_sg_symbol_H-M 'P 21/c'
_cod_database_code 7207975

loop_
_symmetry_equiv_pos_as_xyz
'x, y, z'
'-x, y+1/2, -z+1/2'
'-x, -y, -z'
'x, -y-1/2, z-1/2'

loop_
_atom_site_label
_atom_site_type_symbol
_atom_site_fract_x
_atom_site_fract_y
_atom_site_fract_z
_atom_site_U_iso_or_equiv
_atom_site_adp_type
_atom_site_occupancy
_atom_site_symmetry_multiplicity
_atom_site_calc_flag
_atom_site_refinement_flags
Cd1 Cd 0.46168(3) 0.58759(3) 0.102532(17) 0.0271(2) Uani 1 1 d .
N1 N 0.2322(5) 0.5935(3) 0.0175(3) 0.0340(12) Uani 1 1 d .
C1 C 0.1105(5) 0.6513(4) 0.0105(3) 0.0304(11) Uani 1 1 d .
O1 O 0.4106(5) 0.7072(3) 0.1888(2) 0.0471(10) Uani 1 1 d .
N2 N 0.0482(4) 0.5419(4) -0.0801(2) 0.0318(10) Uani 1 1 d .
C2 C 0.0944(6) 0.7307(5) 0.0533(3) 0.0393(13) Uani 1 1 d .
H2A H 0.1707 0.7523 0.0944 0.047 Uiso 1 1 calc R
O2 O 0.3890(4) 0.5440(4) 0.2007(2) 0.0437(10) Uani 1 1 d .
O3 O 0.5380(4) 0.8560(3) 0.51214(19) 0.0401(10) Uani 1 1 d .
N3 N -0.0982(4) 0.7851(3) -0.2730(2) 0.0328(10) Uani 1 1 d .
C3 C -0.0402(7) 0.7751(5) 0.0312(3) 0.0449(14) Uani 1 1 d .
H3A H -0.0533 0.8292 0.0574 0.054 Uiso 1 1 calc R
N4 N -0.3071(5) 0.8705(4) -0.3213(2) 0.0324(10) Uani 1 1 d .
C4 C -0.1582(6) 0.7415(5) -0.0297(3) 0.0458(15) Uani 1 1 d .
H4A H -0.2476 0.7726 -0.0420 0.055 Uiso 1 1 calc R
O4 O 0.4794(6) 0.9263(3) 0.4023(3) 0.0501(12) Uani 1 1 d .
O5 O 0.3286(6) 0.5151(4) 0.5062(3) 0.0636(14) Uani 1 1 d .
N5 N 0.3281(6) 0.5004(4) 0.4448(3) 0.0466(13) Uani 1 1 d .
C5 C -0.1427(6) 0.6620(5) -0.0717(3) 0.0399(13) Uani 1 1 d .
H5A H -0.2198 0.6389 -0.1119 0.048 Uiso 1 1 calc R
O6 O 0.2921(8) 0.4218(4) 0.4127(4) 0.0717(18) Uani 1 1 d .
C6 C -0.0060(6) 0.6193(4) -0.0504(3) 0.0301(11) Uani 1 1 d .
C7 C 0.1899(5) 0.5306(4) -0.0380(3) 0.0309(11) Uani 1 1 d .
H7A H 0.2503 0.4840 -0.0469 0.037 Uiso 1 1 calc R
C8 C -0.0243(6) 0.4957(4) -0.1524(3) 0.0399(14) Uani 1 1 d .
H8A H -0.1130 0.4640 -0.1541 0.048 Uiso 1 1 calc R
H8B H 0.0379 0.4445 -0.1596 0.048 Uiso 1 1 calc R
C9 C -0.0602(7) 0.5728(5) -0.2147(3) 0.0382(14) Uani 1 1 d .
H9A H -0.0882 0.5374 -0.2607 0.046 Uiso 1 1 calc R
H9B H -0.1426 0.6120 -0.2156 0.046 Uiso 1 1 calc R
C10 C 0.0618(6) 0.6420(4) -0.2087(3) 0.0359(12) Uani 1 1 d .
H10A H 0.1438 0.6033 -0.2091 0.043 Uiso 1 1 calc R
H10B H 0.0912 0.6769 -0.1625 0.043 Uiso 1 1 calc R
C11 C 0.0210(6) 0.7185(5) -0.2707(3) 0.0427(14) Uani 1 1 d .
H11A H 0.1054 0.7586 -0.2653 0.051 Uiso 1 1 calc R
H11B H -0.0065 0.6834 -0.3167 0.051 Uiso 1 1 calc R
C12 C -0.1015(5) 0.8533(4) -0.2197(3) 0.0312(12) Uani 1 1 d .
C13 C -0.0033(6) 0.8746(5) -0.1495(3) 0.0431(14) Uani 1 1 d .
H13A H 0.0844 0.8412 -0.1296 0.052 Uiso 1 1 calc R
C14 C -0.0422(8) 0.9472(6) -0.1113(3) 0.0551(18) Uani 1 1 d .
H14A H 0.0202 0.9620 -0.0641 0.066 Uiso 1 1 calc R
C15 C -0.1720(7) 0.9994(5) -0.1409(3) 0.0520(17) Uani 1 1 d .
H15A H -0.1943 1.0477 -0.1131 0.062 Uiso 1 1 calc R
C16 C -0.2692(7) 0.9807(5) -0.2115(3) 0.0425(14) Uani 1 1 d .
H16A H -0.3551 1.0162 -0.2318 0.051 Uiso 1 1 calc R
C17 C -0.2313(6) 0.9057(4) -0.2505(3) 0.0341(13) Uani 1 1 d .
C18 C -0.2246(5) 0.7999(4) -0.3317(3) 0.0335(12) Uani 1 1 d .
H18A H -0.2497 0.7635 -0.3747 0.040 Uiso 1 1 calc R
C19 C 0.3990(5) 0.6322(5) 0.2246(3) 0.0363(14) Uani 1 1 d .
C20 C 0.3994(5) 0.6476(4) 0.3002(3) 0.0322(12) Uani 1 1 d .
C21 C 0.4335(6) 0.7401(4) 0.3344(3) 0.0324(12) Uani 1 1 d .
H21A H 0.4514 0.7937 0.3092 0.039 Uiso 1 1 calc R
C22 C 0.4413(5) 0.7539(4) 0.4065(2) 0.0280(11) Uani 1 1 d .
C23 C 0.4107(5) 0.6754(4) 0.4433(3) 0.0309(11) Uani 1 1 d .
H23A H 0.4155 0.6829 0.4909 0.037 Uiso 1 1 calc R
C24 C 0.3724(6) 0.5846(4) 0.4074(3) 0.0326(13) Uani 1 1 d .
C25 C 0.3685(6) 0.5691(4) 0.3377(3) 0.0338(12) Uani 1 1 d .
H25A H 0.3455 0.5067 0.3161 0.041 Uiso 1 1 calc R
C27 C 0.4904(5) 0.8547(4) 0.4429(3) 0.0295(11) Uani 1 1 d .

loop_
_atom_site_aniso_label
_atom_site_aniso_U_11
_atom_site_aniso_U_22
_atom_site_aniso_U_33
_atom_site_aniso_U_23
_atom_site_aniso_U_13
_atom_site_aniso_U_12
Cd1 0.0284(3) 0.0308(4) 0.0196(3) -0.00069(11) 0.0058(2) 0.00088(12)
N1 0.029(2) 0.041(3) 0.026(2) 0.0012(17) 0.0040(19) 0.0065(17)
C1 0.030(2) 0.039(3) 0.023(2) 0.003(2) 0.0101(19) 0.002(2)
O1 0.059(3) 0.054(3) 0.0269(19) -0.0009(18) 0.0143(18) 0.004(2)
N2 0.033(2) 0.034(3) 0.024(2) 0.0018(19) 0.0064(16) -0.0025(18)
C2 0.043(3) 0.046(4) 0.027(2) -0.005(2) 0.011(2) 0.005(2)
O2 0.047(2) 0.051(3) 0.035(2) -0.018(2) 0.0176(18) -0.0055(19)
O3 0.041(2) 0.051(3) 0.0272(18) -0.0139(17) 0.0117(16) -0.0005(18)
N3 0.030(2) 0.036(3) 0.028(2) 0.0057(18) 0.0063(17) 0.0039(18)
C3 0.054(3) 0.049(4) 0.038(3) -0.001(3) 0.024(3) 0.009(3)
N4 0.032(2) 0.035(3) 0.026(2) -0.0001(19) 0.0061(17) 0.0030(19)
C4 0.035(3) 0.053(4) 0.051(3) 0.001(3) 0.016(3) 0.009(3)
O4 0.071(3) 0.032(3) 0.046(3) -0.0004(18) 0.021(2) -0.008(2)
O5 0.080(3) 0.065(3) 0.051(3) 0.010(2) 0.031(2) -0.017(3)
N5 0.045(3) 0.042(4) 0.048(3) 0.006(2) 0.013(2) -0.008(2)
C5 0.029(2) 0.053(4) 0.036(3) 0.002(3) 0.009(2) 0.001(2)
O6 0.106(5) 0.042(4) 0.071(4) -0.004(2) 0.036(4) -0.025(3)
C6 0.035(3) 0.027(3) 0.029(2) 0.003(2) 0.012(2) 0.001(2)
C7 0.033(2) 0.030(3) 0.027(2) 0.001(2) 0.009(2) 0.003(2)
C8 0.044(3) 0.037(4) 0.030(3) -0.004(2) 0.002(2) -0.003(2)
C9 0.041(3) 0.042(4) 0.023(3) -0.003(2) 0.002(2) -0.001(2)
C10 0.032(3) 0.043(4) 0.033(3) 0.006(2) 0.011(2) 0.008(2)
C11 0.036(3) 0.053(4) 0.039(3) 0.010(3) 0.015(2) 0.009(3)
C12 0.030(2) 0.034(3) 0.028(2) 0.002(2) 0.009(2) -0.007(2)
C13 0.043(3) 0.049(4) 0.029(3) 0.002(3) 0.003(2) -0.005(3)
C14 0.061(4) 0.059(4) 0.033(3) -0.007(3) 0.002(3) -0.020(3)
C15 0.061(4) 0.054(4) 0.043(3) -0.019(3) 0.023(3) -0.017(3)
C16 0.049(3) 0.036(4) 0.044(3) -0.008(3) 0.018(3) -0.001(3)
C17 0.033(3) 0.037(4) 0.029(3) 0.002(2) 0.007(2) -0.004(2)
C18 0.035(3) 0.034(3) 0.024(2) 0.004(2) 0.003(2) -0.002(2)
C19 0.025(2) 0.054(4) 0.028(3) -0.009(3) 0.007(2) 0.006(2)
C20 0.025(2) 0.042(3) 0.025(2) -0.008(2) 0.0051(19) 0.006(2)
C21 0.034(2) 0.036(3) 0.024(2) 0.002(2) 0.0075(19) -0.004(2)
C22 0.027(2) 0.032(3) 0.023(2) -0.0030(19) 0.0063(18) 0.0009(19)
C23 0.032(2) 0.038(3) 0.022(2) 0.000(2) 0.0094(19) 0.002(2)
C24 0.028(3) 0.034(4) 0.031(3) 0.0042(19) 0.006(2) -0.0042(18)
C25 0.031(3) 0.030(3) 0.034(3) -0.007(2) 0.005(2) 0.002(2)
C27 0.029(2) 0.028(3) 0.034(3) -0.002(2) 0.013(2) 0.0004(19)

loop_
_atom_type_symbol
_atom_type_description
_atom_type_scat_dispersion_real
_atom_type_scat_dispersion_imag
_atom_type_scat_source
C C 0.0033 0.0016 'International Tables Vol C Tables 4.2.6.8 and 6.1.1.4'
H H 0.0000 0.0000 'International Tables Vol C Tables 4.2.6.8 and 6.1.1.4'
Cd Cd -0.8075 1.2024 'International Tables Vol C Tables 4.2.6.8 and 6.1.1.4'
N N 0.0061 0.0033 'International Tables Vol C Tables 4.2.6.8 and 6.1.1.4'
O O 0.0106 0.0060 'International Tables Vol C Tables 4.2.6.8 and 6.1.1.4'

loop_
_geom_angle_atom_site_label_1
_geom_angle_atom_site_label_2
_geom_angle_atom_site_label_3
_geom_angle
_geom_angle_site_symmetry_1
_geom_angle_site_symmetry_3
O4 Cd1 N1 101.97(17) 2_645 .
O4 Cd1 N4 92.86(18) 2_645 4_676
N1 Cd1 N4 163.25(17) . 4_676
O4 Cd1 O3 96.70(17) 2_645 4_575
N1 Cd1 O3 86.88(16) . 4_575
N4 Cd1 O3 83.66(15) 4_676 4_575
O4 Cd1 O2 87.77(17) 2_645 .
N1 Cd1 O2 94.88(17) . .
N4 Cd1 O2 93.43(15) 4_676 .
O3 Cd1 O2 174.77(14) 4_575 .
O4 Cd1 O1 139.38(16) 2_645 .
N1 Cd1 O1 94.48(15) . .
N4 Cd1 O1 78.84(16) 4_676 .
O3 Cd1 O1 121.29(15) 4_575 .
O2 Cd1 O1 53.70(15) . .
C7 N1 C1 105.9(4) . .
C7 N1 Cd1 120.9(4) . .
C1 N1 Cd1 133.2(4) . .
C6 C1 N1 109.0(5) . .
C6 C1 C2 120.6(5) . .
N1 C1 C2 130.4(5) . .
C19 O1 Cd1 87.5(3) . .
C7 N2 C6 107.5(4) . .
C7 N2 C8 124.9(5) . .
C6 N2 C8 126.4(4) . .
C3 C2 C1 116.8(5) . .
C3 C2 H2A 121.6 . .
C1 C2 H2A 121.6 . .
C19 O2 Cd1 94.0(4) . .
C27 O3 Cd1 137.5(3) . 4_576
C18 N3 C12 105.7(4) . .
C18 N3 C11 126.1(5) . .
C12 N3 C11 127.9(4) . .
C2 C3 C4 122.4(6) . .
C2 C3 H3A 118.8 . .
C4 C3 H3A 118.8 . .
C18 N4 C17 105.2(4) . .
C18 N4 Cd1 127.1(3) . 4_475
C17 N4 Cd1 127.3(4) . 4_475
C5 C4 C3 120.8(5) . .
C5 C4 H4A 119.6 . .
C3 C4 H4A 119.6 . .
C27 O4 Cd1 144.6(4) . 2_655
O6 N5 O5 123.2(6) . .
O6 N5 C24 118.7(6) . .
O5 N5 C24 118.1(5) . .
C6 C5 C4 116.6(5) . .
C6 C5 H5A 121.7 . .
C4 C5 H5A 121.7 . .
C5 C6 C1 122.8(5) . .
C5 C6 N2 131.8(5) . .
C1 C6 N2 105.4(4) . .
N1 C7 N2 112.2(5) . .
N1 C7 H7A 123.9 . .
N2 C7 H7A 123.9 . .
N2 C8 C9 112.0(5) . .
N2 C8 H8A 109.2 . .
C9 C8 H8A 109.2 . .
N2 C8 H8B 109.2 . .
C9 C8 H8B 109.2 . .
H8A C8 H8B 107.9 . .
C10 C9 C8 114.3(5) . .
C10 C9 H9A 108.7 . .
C8 C9 H9A 108.7 . .
C10 C9 H9B 108.7 . .
C8 C9 H9B 108.7 . .
H9A C9 H9B 107.6 . .
C9 C10 C11 112.7(4) . .
C9 C10 H10A 109.1 . .
C11 C10 H10A 109.1 . .
C9 C10 H10B 109.1 . .
C11 C10 H10B 109.1 . .
H10A C10 H10B 107.8 . .
N3 C11 C10 113.7(5) . .
N3 C11 H11A 108.8 . .
C10 C11 H11A 108.8 . .
N3 C11 H11B 108.8 . .
C10 C11 H11B 108.8 . .
H11A C11 H11B 107.7 . .
C17 C12 C13 121.5(6) . .
C17 C12 N3 106.0(4) . .
C13 C12 N3 132.5(5) . .
C14 C13 C12 117.1(6) . .
C14 C13 H13A 121.5 . .
C12 C13 H13A 121.5 . .
C13 C14 C15 122.1(5) . .
C13 C14 H14A 118.9 . .
C15 C14 H14A 118.9 . .
C14 C15 C16 121.4(6) . .
C14 C15 H15A 119.3 . .
C16 C15 H15A 119.3 . .
C15 C16 C17 116.8(6) . .
C15 C16 H16A 121.6 . .
C17 C16 H16A 121.6 . .
C12 C17 C16 121.0(5) . .
C12 C17 N4 109.5(5) . .
C16 C17 N4 129.4(5) . .
N4 C18 N3 113.6(5) . .
N4 C18 H18A 123.2 . .
N3 C18 H18A 123.2 . .
O1 C19 O2 123.2(5) . .
O1 C19 C20 118.7(5) . .
O2 C19 C20 118.1(6) . .
C25 C20 C21 118.7(5) . .
C25 C20 C19 120.4(5) . .
C21 C20 C19 120.9(5) . .
C20 C21 C22 121.3(5) . .
C20 C21 H21A 119.4 . .
C22 C21 H21A 119.4 . .
C23 C22 C21 119.6(5) . .
C23 C22 C27 121.6(4) . .
C21 C22 C27 118.8(5) . .
C22 C23 C24 118.1(5) . .
C22 C23 H23A 120.9 . .
C24 C23 H23A 120.9 . .
C25 C24 C23 122.9(5) . .
C25 C24 N5 118.2(5) . .
C23 C24 N5 118.8(5) . .
C24 C25 C20 119.3(5) . .
C24 C25 H25A 120.4 . .
C20 C25 H25A 120.4 . .
O4 C27 O3 126.9(5) . .
O4 C27 C22 116.7(5) . .
O3 C27 C22 116.5(5) . .

loop_
_geom_bond_atom_site_label_1
_geom_bond_atom_site_label_2
_geom_bond_distance
_geom_bond_site_symmetry_2
Cd1 O4 2.255(4) 2_645
Cd1 N1 2.281(5) .
Cd1 N4 2.305(4) 4_676
Cd1 O3 2.315(4) 4_575
Cd1 O2 2.383(4) .
Cd1 O1 2.529(4) .
N1 C7 1.323(7) .
N1 C1 1.402(7) .
C1 C6 1.394(7) .
C1 C2 1.406(8) .
O1 C19 1.261(8) .
N2 C7 1.355(6) .
N2 C6 1.398(8) .
N2 C8 1.478(6) .
C2 C3 1.382(8) .
C2 H2A 0.9300 .
O2 C19 1.266(8) .
O3 C27 1.272(6) .
O3 Cd1 2.315(4) 4_576
N3 C18 1.374(6) .
N3 C12 1.407(7) .
N3 C11 1.473(7) .
C3 C4 1.408(9) .
C3 H3A 0.9300 .
N4 C18 1.320(7) .
N4 C17 1.404(7) .
N4 Cd1 2.305(4) 4_475
C4 C5 1.396(9) .
C4 H4A 0.9300 .
O4 C27 1.232(7) .
O4 Cd1 2.255(4) 2_655
O5 N5 1.229(7) .
N5 O6 1.214(7) .
N5 C24 1.505(8) .
C5 C6 1.391(8) .
C5 H5A 0.9300 .
C7 H7A 0.9300 .
C8 C9 1.546(8) .
C8 H8A 0.9700 .
C8 H8B 0.9700 .
C9 C10 1.499(8) .
C9 H9A 0.9700 .
C9 H9B 0.9700 .
C10 C11 1.534(8) .
C10 H10A 0.9700 .
C10 H10B 0.9700 .
C11 H11A 0.9700 .
C11 H11B 0.9700 .
C12 C17 1.397(8) .
C12 C13 1.399(7) .
C13 C14 1.374(11) .
C13 H13A 0.9300 .
C14 C15 1.394(11) .
C14 H14A 0.9300 .
C15 C16 1.395(8) .
C15 H15A 0.9300 .
C16 C17 1.403(9) .
C16 H16A 0.9300 .
C18 H18A 0.9300 .
C19 C20 1.508(7) .
C20 C25 1.387(9) .
C20 C21 1.394(8) .
C21 C22 1.410(7) .
C21 H21A 0.9300 .
C22 C23 1.378(8) .
C22 C27 1.527(7) .
C23 C24 1.392(8) .
C23 H23A 0.9300 .
C24 C25 1.380(8) .
C25 H25A 0.9300 .
